data_4032713
loop_
_publ_author_name
'Sun, Lang'
'Liu, Peng'
'Wang, Jing'
'Lu, Ping'
'Wang, Yanguang'

_publ_section_title
;
 Preparation of Spiro[indene-1,1'-isoindolin]-3'-ones via Sulfuric
 Acid-Promoted Cascade Cyclization.
;
_journal_issue 16
_journal_name_full 'The Journal of organic chemistry'
_journal_page_first 8407
_journal_page_last 8418
_journal_paper_doi 10.1021/acs.joc.7b00958
_journal_volume 82
_journal_year 2017
_chemical_formula_moiety 'C22 H15 N O'
_chemical_formula_sum 'C22 H15 N O'
_chemical_formula_weight 309.35
_chemical_name_systematic
;
 ? 
;
_space_group_crystal_system monoclinic
_space_group_IT_number 14
_space_group_name_Hall '-P 2yn'
_space_group_name_H-M_alt 'P 1 21/n 1'
_symmetry_space_group_name_Hall '-P 2yn'
_symmetry_space_group_name_H-M 'P 1 21/n 1'
_atom_sites_solution_hydrogens geom
_atom_sites_solution_primary direct
_atom_sites_solution_secondary difmap
_audit_creation_date 2014-11-13
_audit_creation_method
;
Olex2 1.2
(compiled 2014.03.20 svn.r2914 for OlexSys, GUI svn.r4816)
;
_cell_angle_alpha 90.00
_cell_angle_beta 94.890(7)
_cell_angle_gamma 90.00
_cell_formula_units_Z 4
_cell_length_a 8.8756(7)
_cell_length_b 19.3954(11)
_cell_length_c 10.7433(7)
_cell_measurement_reflns_used 1915
_cell_measurement_temperature 171.4
_cell_measurement_theta_max 29.5259
_cell_measurement_theta_min 3.1043
_cell_volume 1842.7(2)
_computing_cell_refinement
;
CrysAlisPro, Agilent Technologies,
Version 1.171.35.11 (release 16-05-2011 CrysAlis171 .NET)
(compiled May 16 2011,17:55:39)
;
_computing_data_collection
;
CrysAlisPro, Agilent Technologies,
Version 1.171.35.11 (release 16-05-2011 CrysAlis171 .NET)
(compiled May 16 2011,17:55:39)
;
_computing_data_reduction
;
CrysAlisPro, Agilent Technologies,
Version 1.171.35.11 (release 16-05-2011 CrysAlis171 .NET)
(compiled May 16 2011,17:55:39)
;
_computing_molecular_graphics 'Olex2 (Dolomanov et al., 2009)'
_computing_publication_material 'Olex2 (Dolomanov et al., 2009)'
_computing_structure_refinement 'ShelXL (Sheldrick, 2008)'
_computing_structure_solution 'SHELXS-97 (Sheldrick, 1990)'
_diffrn_ambient_temperature 171.4
_diffrn_detector_area_resol_mean 10.3592
_diffrn_measured_fraction_theta_full 0.997
_diffrn_measured_fraction_theta_max 0.997
_diffrn_measurement_device_type 'Xcalibur, Atlas, Gemini ultra'
_diffrn_measurement_method '\w scans'
_diffrn_orient_matrix_UB_11 0.0628165000
_diffrn_orient_matrix_UB_12 0.0151895000
_diffrn_orient_matrix_UB_13 -0.0261377000
_diffrn_orient_matrix_UB_21 0.0175182000
_diffrn_orient_matrix_UB_22 -0.0321839000
_diffrn_orient_matrix_UB_23 -0.0266406000
_diffrn_orient_matrix_UB_31 -0.0467046000
_diffrn_orient_matrix_UB_32 0.0083614000
_diffrn_orient_matrix_UB_33 -0.0547735000
_diffrn_radiation_monochromator graphite
_diffrn_radiation_type MoK\a
_diffrn_radiation_wavelength 0.71073
_diffrn_reflns_av_R_equivalents 0.0337
_diffrn_reflns_av_unetI/netI 0.0514
_diffrn_reflns_limit_h_max 10
_diffrn_reflns_limit_h_min -8
_diffrn_reflns_limit_k_max 21
_diffrn_reflns_limit_k_min -23
_diffrn_reflns_limit_l_max 12
_diffrn_reflns_limit_l_min -12
_diffrn_reflns_number 7509
_diffrn_reflns_theta_full 25.34
_diffrn_reflns_theta_max 25.34
_diffrn_reflns_theta_min 3.11
_diffrn_source 'Enhance (Mo) X-ray Source'
_exptl_absorpt_coefficient_mu 0.068
_exptl_absorpt_correction_T_max 1.00000
_exptl_absorpt_correction_T_min 0.89857
_exptl_absorpt_correction_type multi-scan
_exptl_absorpt_process_details
;
CrysAlisPro, Agilent Technologies,
Version 1.171.35.11 (release 16-05-2011 CrysAlis171 .NET)
(compiled May 16 2011,17:55:39)
Empirical absorption correction using spherical harmonics,
 implemented in SCALE3 ABSPACK scaling algorithm.
;
_exptl_crystal_colour colourless
_exptl_crystal_colour_primary colourless
_exptl_crystal_density_diffrn 1.115
_exptl_crystal_density_method 'not measured'
_exptl_crystal_description block
_exptl_crystal_F_000 648
_exptl_crystal_size_max 0.25
_exptl_crystal_size_mid 0.22
_exptl_crystal_size_min 0.2
_platon_squeeze_details
;
;
_refine_diff_density_max 0.273
_refine_diff_density_min -0.194
_refine_diff_density_rms 0.061
_refine_ls_extinction_method none
_refine_ls_goodness_of_fit_ref 1.055
_refine_ls_hydrogen_treatment constr
_refine_ls_matrix_type full
_refine_ls_number_parameters 217
_refine_ls_number_reflns 3363
_refine_ls_number_restraints 0
_refine_ls_restrained_S_all 1.055
_refine_ls_R_factor_all 0.0744
_refine_ls_R_factor_gt 0.0551
_refine_ls_shift/su_max 0.000
_refine_ls_shift/su_mean 0.000
_refine_ls_structure_factor_coef Fsqd
_refine_ls_weighting_details 'calc w=1/[\s^2^(Fo^2^)+(0.1089P)^2^+0.0000P] where P=(Fo^2^+2Fc^2^)/3'
_refine_ls_weighting_scheme calc
_refine_ls_wR_factor_gt 0.1623
_refine_ls_wR_factor_ref 0.1789
_reflns_number_gt 2453
_reflns_number_total 3363
_reflns_threshold_expression >2sigma(I)
_cod_data_source_file jo7b00958_si_002.cif
_cod_data_source_block 141113_sl493_086
_cod_database_code 4032713
_chemical_oxdiff_formula 'c10 h10 n3 o8'
_reflns_odcompleteness_completeness 99.56
_reflns_odcompleteness_iscentric 1
_reflns_odcompleteness_theta 26.32
_olex2_refinement_description
;
1. Fixed Uiso
 At 1.2 times of:
  All C(H) groups, All N(H) groups
2.a Aromatic/amide H refined with riding coordinates:
 N1(H1), C1(H1A), C2(H2), C3(H3), C4(H4), C10(H10), C11(H11), C12(H12),
 C13(H13), C16(H16), C18(H18), C19(H19), C20(H20), C21(H21), C22(H22)
;

loop_
_space_group_symop_id
_space_group_symop_operation_xyz
1 'x, y, z'
2 '-x+1/2, y+1/2, -z+1/2'
3 '-x, -y, -z'
4 'x-1/2, -y-1/2, z-1/2'

loop_
_atom_site_label
_atom_site_type_symbol
_atom_site_fract_x
_atom_site_fract_y
_atom_site_fract_z
_atom_site_U_iso_or_equiv
_atom_site_adp_type
_atom_site_occupancy
_atom_site_calc_flag
_atom_site_refinement_flags_posn
O1 O 0.29640(16) 0.00577(8) -0.05615(13) 0.0337(4) Uani 1 d .
N1 N 0.43120(19) 0.06891(8) 0.09647(16) 0.0289(4) Uani 1 d .
H1 H 0.5206 0.0512 0.0864 0.035 Uiso 1 calc R
C1 C 0.0305(3) 0.09939(12) 0.0172(2) 0.0345(5) Uani 1 d .
H1A H -0.0099 0.0700 -0.0481 0.041 Uiso 1 calc R
C2 C -0.0582(3) 0.14815(13) 0.0698(2) 0.0432(6) Uani 1 d .
H2 H -0.1616 0.1527 0.0398 0.052 Uiso 1 calc R
C3 C 0.0013(3) 0.19068(13) 0.1658(2) 0.0433(6) Uani 1 d .
H3 H -0.0623 0.2239 0.1997 0.052 Uiso 1 calc R
C4 C 0.1500(3) 0.18594(11) 0.2131(2) 0.0344(5) Uani 1 d .
H4 H 0.1897 0.2147 0.2796 0.041 Uiso 1 calc R
C5 C 0.2395(2) 0.13752(10) 0.15970(19) 0.0273(5) Uani 1 d .
C6 C 0.1817(2) 0.09515(10) 0.06383(18) 0.0256(5) Uani 1 d .
C7 C 0.3046(2) 0.05067(10) 0.02513(18) 0.0258(5) Uani 1 d .
C8 C 0.4068(2) 0.12064(10) 0.19168(19) 0.0275(5) Uani 1 d .
C9 C 0.5073(2) 0.18376(10) 0.19349(19) 0.0268(5) Uani 1 d .
C10 C 0.5330(2) 0.22838(11) 0.0978(2) 0.0329(5) Uani 1 d .
H10 H 0.4929 0.2190 0.0146 0.039 Uiso 1 calc R
C11 C 0.6187(3) 0.28738(11) 0.1250(2) 0.0379(6) Uani 1 d .
H11 H 0.6395 0.3184 0.0602 0.046 Uiso 1 calc R
C12 C 0.6735(3) 0.30062(11) 0.2475(2) 0.0380(6) Uani 1 d .
H12 H 0.7291 0.3418 0.2657 0.046 Uiso 1 calc R
C13 C 0.6498(3) 0.25583(11) 0.3440(2) 0.0333(5) Uani 1 d .
H13 H 0.6882 0.2659 0.4272 0.040 Uiso 1 calc R
C14 C 0.5683(2) 0.19567(10) 0.31614(19) 0.0273(5) Uani 1 d .
C15 C 0.5222(2) 0.13808(10) 0.39588(19) 0.0274(5) Uani 1 d .
C16 C 0.4341(2) 0.09519(10) 0.32508(18) 0.0277(5) Uani 1 d .
H16 H 0.3933 0.0536 0.3548 0.033 Uiso 1 calc R
C17 C 0.5684(2) 0.12871(10) 0.53103(19) 0.0290(5) Uani 1 d .
C18 C 0.7116(3) 0.14648(11) 0.5825(2) 0.0370(6) Uani 1 d .
H18 H 0.7818 0.1666 0.5312 0.044 Uiso 1 calc R
C19 C 0.7534(3) 0.13516(12) 0.7084(2) 0.0422(6) Uani 1 d .
H19 H 0.8513 0.1481 0.7431 0.051 Uiso 1 calc R
C20 C 0.6534(3) 0.10529(12) 0.7827(2) 0.0421(6) Uani 1 d .
H20 H 0.6826 0.0972 0.8686 0.051 Uiso 1 calc R
C21 C 0.5096(3) 0.08690(12) 0.7328(2) 0.0395(6) Uani 1 d .
H21 H 0.4401 0.0663 0.7842 0.047 Uiso 1 calc R
C22 C 0.4682(3) 0.09877(11) 0.6074(2) 0.0337(5) Uani 1 d .
H22 H 0.3698 0.0862 0.5732 0.040 Uiso 1 calc R

loop_
_atom_site_aniso_label
_atom_site_aniso_U_11
_atom_site_aniso_U_22
_atom_site_aniso_U_33
_atom_site_aniso_U_23
_atom_site_aniso_U_13
_atom_site_aniso_U_12
O1 0.0302(9) 0.0382(9) 0.0320(8) -0.0091(7) -0.0008(6) -0.0014(7)
N1 0.0243(10) 0.0302(9) 0.0320(10) -0.0061(8) 0.0007(8) 0.0036(7)
C1 0.0270(12) 0.0402(12) 0.0358(12) 0.0021(10) -0.0011(10) -0.0016(10)
C2 0.0252(12) 0.0535(15) 0.0511(15) 0.0035(12) 0.0037(11) 0.0078(11)
C3 0.0338(14) 0.0442(13) 0.0530(15) -0.0046(12) 0.0101(12) 0.0121(11)
C4 0.0334(13) 0.0316(11) 0.0388(12) -0.0032(10) 0.0065(10) 0.0035(10)
C5 0.0269(11) 0.0285(11) 0.0270(11) 0.0051(9) 0.0047(9) -0.0007(9)
C6 0.0245(11) 0.0271(10) 0.0255(10) 0.0035(8) 0.0034(8) -0.0003(8)
C7 0.0280(11) 0.0271(11) 0.0223(10) 0.0020(9) 0.0020(8) -0.0022(9)
C8 0.0275(11) 0.0254(10) 0.0295(11) -0.0018(9) 0.0017(9) 0.0004(9)
C9 0.0232(11) 0.0265(10) 0.0308(11) -0.0011(9) 0.0029(8) 0.0025(8)
C10 0.0265(12) 0.0378(12) 0.0345(12) 0.0016(10) 0.0038(9) 0.0042(10)
C11 0.0335(13) 0.0334(12) 0.0480(14) 0.0093(11) 0.0105(11) -0.0003(10)
C12 0.0321(13) 0.0279(11) 0.0548(15) 0.0003(11) 0.0081(11) -0.0042(10)
C13 0.0296(12) 0.0316(11) 0.0387(12) -0.0048(10) 0.0021(10) -0.0037(9)
C14 0.0222(11) 0.0255(10) 0.0343(11) -0.0013(9) 0.0035(9) 0.0013(8)
C15 0.0251(11) 0.0266(10) 0.0305(11) -0.0002(9) 0.0020(9) 0.0032(9)
C16 0.0289(12) 0.0239(10) 0.0300(11) 0.0005(9) 0.0000(9) -0.0010(9)
C17 0.0321(12) 0.0240(10) 0.0307(11) -0.0013(9) 0.0010(9) 0.0019(9)
C18 0.0354(13) 0.0376(12) 0.0370(13) 0.0016(10) -0.0021(10) -0.0049(10)
C19 0.0420(15) 0.0399(13) 0.0421(14) -0.0001(11) -0.0117(11) -0.0023(11)
C20 0.0541(17) 0.0414(13) 0.0293(12) 0.0039(10) -0.0056(11) 0.0074(12)
C21 0.0446(15) 0.0374(12) 0.0374(13) 0.0072(10) 0.0081(11) 0.0072(11)
C22 0.0351(13) 0.0320(11) 0.0338(12) 0.0008(9) 0.0028(10) 0.0038(10)

loop_
_atom_type_symbol
_atom_type_description
_atom_type_scat_dispersion_real
_atom_type_scat_dispersion_imag
_atom_type_scat_source
C C 0.0033 0.0016 'International Tables Vol C Tables 4.2.6.8 and 6.1.1.4'
H H 0.0000 0.0000 'International Tables Vol C Tables 4.2.6.8 and 6.1.1.4'
N N 0.0061 0.0033 'International Tables Vol C Tables 4.2.6.8 and 6.1.1.4'
O O 0.0106 0.0060 'International Tables Vol C Tables 4.2.6.8 and 6.1.1.4'

loop_
_geom_angle_atom_site_label_1
_geom_angle_atom_site_label_2
_geom_angle_atom_site_label_3
_geom_angle
C7 N1 H1 122.9
C7 N1 C8 114.24(17)
C8 N1 H1 122.9
C2 C1 H1A 121.4
C2 C1 C6 117.3(2)
C6 C1 H1A 121.4
C1 C2 H2 119.5
C1 C2 C3 121.0(2)
C3 C2 H2 119.5
C2 C3 H3 119.1
C4 C3 C2 121.8(2)
C4 C3 H3 119.1
C3 C4 H4 121.4
C3 C4 C5 117.3(2)
C5 C4 H4 121.4
C4 C5 C8 129.2(2)
C6 C5 C4 121.5(2)
C6 C5 C8 109.38(18)
C1 C6 C7 130.11(19)
C5 C6 C1 121.2(2)
C5 C6 C7 108.69(18)
O1 C7 N1 125.67(19)
O1 C7 C6 127.73(18)
N1 C7 C6 106.60(16)
N1 C8 C5 100.86(16)
N1 C8 C9 116.20(17)
N1 C8 C16 114.63(16)
C9 C8 C5 112.91(16)
C9 C8 C16 101.81(16)
C16 C8 C5 110.85(17)
C10 C9 C8 129.28(18)
C10 C9 C14 121.57(19)
C14 C9 C8 108.99(17)
C9 C10 H10 120.6
C9 C10 C11 118.8(2)
C11 C10 H10 120.6
C10 C11 H11 120.2
C12 C11 C10 119.5(2)
C12 C11 H11 120.2
C11 C12 H12 119.0
C13 C12 C11 122.1(2)
C13 C12 H12 119.0
C12 C13 H13 120.8
C12 C13 C14 118.4(2)
C14 C13 H13 120.8
C9 C14 C15 108.38(17)
C13 C14 C9 119.49(19)
C13 C14 C15 132.05(19)
C16 C15 C14 108.46(18)
C16 C15 C17 125.45(19)
C17 C15 C14 126.08(18)
C8 C16 H16 124.0
C15 C16 C8 112.00(18)
C15 C16 H16 124.0
C18 C17 C15 121.8(2)
C18 C17 C22 118.7(2)
C22 C17 C15 119.48(19)
C17 C18 H18 119.7
C17 C18 C19 120.6(2)
C19 C18 H18 119.7
C18 C19 H19 120.0
C20 C19 C18 120.1(2)
C20 C19 H19 120.0
C19 C20 H20 119.9
C19 C20 C21 120.2(2)
C21 C20 H20 119.9
C20 C21 H21 120.3
C22 C21 C20 119.5(2)
C22 C21 H21 120.3
C17 C22 H22 119.5
C21 C22 C17 121.0(2)
C21 C22 H22 119.5

loop_
_geom_bond_atom_site_label_1
_geom_bond_atom_site_label_2
_geom_bond_distance
O1 C7 1.231(2)
N1 H1 0.8800
N1 C7 1.352(3)
N1 C8 1.462(3)
C1 H1A 0.9500
C1 C2 1.382(3)
C1 C6 1.394(3)
C2 H2 0.9500
C2 C3 1.389(3)
C3 H3 0.9500
C3 C4 1.376(3)
C4 H4 0.9500
C4 C5 1.385(3)
C5 C6 1.382(3)
C5 C8 1.531(3)
C6 C7 1.478(3)
C8 C9 1.514(3)
C8 C16 1.516(3)
C9 C10 1.378(3)
C9 C14 1.400(3)
C10 H10 0.9500
C10 C11 1.391(3)
C11 H11 0.9500
C11 C12 1.388(3)
C12 H12 0.9500
C12 C13 1.382(3)
C13 H13 0.9500
C13 C14 1.392(3)
C14 C15 1.486(3)
C15 C16 1.335(3)
C15 C17 1.486(3)
C16 H16 0.9500
C17 C18 1.386(3)
C17 C22 1.387(3)
C18 H18 0.9500
C18 C19 1.390(3)
C19 H19 0.9500
C19 C20 1.371(4)
C20 H20 0.9500
C20 C21 1.388(3)
C21 H21 0.9500
C21 C22 1.385(3)
C22 H22 0.9500

loop_
_platon_squeeze_void_nr
_platon_squeeze_void_average_x
_platon_squeeze_void_average_y
_platon_squeeze_void_average_z
_platon_squeeze_void_volume
_platon_squeeze_void_count_electrons
_platon_squeeze_void_content
1 0.000 0.000 0.500 156 26 ' '
2 0.500 0.500 1.000 156 26 ' '
